data_9012022
loop_
_publ_author_name
'Gordon, P.'

_publ_section_title
;
 A high temperature precision X-ray camera: some measurements of the thermal
 coefficients of expansion of beryllium
 Sample: at T = 695 C
;
_journal_name_full 'Journal of Applied Physics'
_journal_page_first 908
_journal_page_last 917
_journal_paper_doi 10.1063/1.1698252
_journal_volume 20
_journal_year 1949
_chemical_compound_source Synthetic
_chemical_formula_sum Be
_chemical_name_common Beryllium
_chemical_name_mineral Beryllium
_space_group_IT_number 194
_symmetry_space_group_name_Hall '-P 6c 2c'
_symmetry_space_group_name_H-M 'P 63/m m c'
_cell_angle_alpha 90
_cell_angle_beta 90
_cell_angle_gamma 120
_cell_length_a 2.3140
_cell_length_b 2.3140
_cell_length_c 3.6190
_cell_formula_units_Z 2
_cell_volume 16.782
_database_code_amcsd 0012892
_diffrn_ambient_temperature 968.15
_exptl_crystal_density_diffrn 1.783
_cod_database_code 9012022

loop_
_space_group_symop_operation_xyz
x,y,z
-x,-x+y,1/2+z
x,x-y,1/2-z
-x+y,-x,1/2-z
x-y,x,1/2+z
-y,-x,z
y,x,-z
y,-x+y,-z
-y,x-y,z
x-y,-y,1/2+z
-x+y,y,1/2-z
x,y,1/2-z
-x,-y,1/2+z
x,x-y,z
-x,-x+y,-z
x-y,x,-z
-x+y,-x,z
y,x,1/2+z
-y,-x,1/2-z
-y,x-y,1/2-z
y,-x+y,1/2+z
-x+y,y,z
x-y,-y,-z
-x,-y,-z

loop_
_atom_site_label
_atom_site_fract_x
_atom_site_fract_y
_atom_site_fract_z
Be 0.33333 0.66667 0.25000

loop_
_cod_related_entry_id
_cod_related_entry_database
_cod_related_entry_code
1 ChemSpider 4573986
2 AMCSD 0012892
